data_4107873
loop_
_publ_author_name
'Alfred J. Wooten'
'Patrick J. Carroll'
'Patrick J. Walsh'

_publ_section_title
;
 Insight into Substrate Binding in Shibasaki's Li3(THF)n(BINOLate)3Ln
 Complexes and Implications in Catalysis
;
_journal_name_full 'Journal of the American Chemical Society'
_journal_page_first 7407
_journal_page_last 7419
_journal_paper_doi 10.1021/ja7107933
_journal_volume 130
_journal_year 2008
_chemical_formula_sum 'C97.5 H73.5 Li3 N7.5 O6 Yb'
_chemical_formula_weight 1640.00
_space_group_IT_number 18
_symmetry_cell_setting orthorhombic
_symmetry_Int_Tables_number 18
_symmetry_space_group_name_Hall 'P 2 2ab'
_symmetry_space_group_name_H-M 'P 21 21 2'
_atom_sites_solution_hydrogens geom
_atom_sites_solution_primary direct
_audit_creation_method SHELXL-97
_cell_angle_alpha 90.00
_cell_angle_beta 90.00
_cell_angle_gamma 90.00
_cell_formula_units_Z 4
_cell_length_a 17.9880(6)
_cell_length_b 31.6872(10)
_cell_length_c 14.5672(5)
_cell_measurement_temperature 143(1)
_cell_volume 8303.1(5)
_computing_data_collection 'CrystalClear (Rigaku, 1999)'
_computing_data_reduction 'CrystalClear (Rigaku, 1999)'
_computing_structure_refinement 'SHELXL-97 (Sheldrick, 1997)'
_computing_structure_solution 'SIR97 (Altomare, 1999)'
_diffrn_ambient_temperature 143(1)
_diffrn_measured_fraction_theta_full 0.998
_diffrn_measured_fraction_theta_max 0.998
_diffrn_measurement_device 'CCD Area Detector'
_diffrn_measurement_device_type 'Rigaku Mercury'
_diffrn_measurement_method 'phi and omega rotations'
_diffrn_radiation_monochromator graphite
_diffrn_radiation_source 'rotating anode'
_diffrn_radiation_type MoK\a
_diffrn_radiation_wavelength 0.71069
_diffrn_reflns_av_R_equivalents 0.0474
_diffrn_reflns_av_sigmaI/netI 0.0885
_diffrn_reflns_limit_h_max 19
_diffrn_reflns_limit_h_min -23
_diffrn_reflns_limit_k_max 39
_diffrn_reflns_limit_k_min -41
_diffrn_reflns_limit_l_max 18
_diffrn_reflns_limit_l_min -15
_diffrn_reflns_number 44360
_diffrn_reflns_theta_full 27.48
_diffrn_reflns_theta_max 27.48
_diffrn_reflns_theta_min 2.57
_exptl_absorpt_coefficient_mu 1.186
_exptl_absorpt_correction_T_max 1.0000
_exptl_absorpt_correction_T_min 0.5724
_exptl_absorpt_correction_type multi-scan
_exptl_crystal_density_diffrn 1.312
_exptl_crystal_F_000 3352
_exptl_crystal_size_max 0.36
_exptl_crystal_size_mid 0.22
_exptl_crystal_size_min 0.14
_refine_diff_density_max 3.851
_refine_diff_density_min -1.726
_refine_diff_density_rms 0.125
_refine_ls_abs_structure_details 'Flack H D (1983), Acta Cryst. A39, 876-881'
_refine_ls_abs_structure_Flack -0.023(8)
_refine_ls_extinction_method none
_refine_ls_goodness_of_fit_ref 1.056
_refine_ls_hydrogen_treatment constr
_refine_ls_matrix_type full
_refine_ls_number_parameters 1040
_refine_ls_number_reflns 18914
_refine_ls_number_restraints 156
_refine_ls_restrained_S_all 1.058
_refine_ls_R_factor_all 0.0649
_refine_ls_R_factor_gt 0.0519
_refine_ls_shift/su_max 0.051
_refine_ls_shift/su_mean 0.004
_refine_ls_structure_factor_coef Fsqd
_refine_ls_weighting_details 'calc w=1/[\s^2^(Fo^2^)+(0.0873P)^2^+0.0000P] where P=(Fo^2^+2Fc^2^)/3'
_refine_ls_weighting_scheme calc
_refine_ls_wR_factor_gt 0.1411
_refine_ls_wR_factor_ref 0.1524
_reflns_number_gt 15847
_reflns_number_total 18914
_reflns_threshold_expression >2sigma(I)
_cod_data_source_file ja7107933-file012.cif
_cod_data_source_block shelxl
_cod_depositor_comments
;

2021-11-22
Z value and formula fixed to values more according to usual
chemical conventions.                 miguel
;
_cod_original_formula_sum 'C195 H147 Li6 N15 O12 Yb2'
_cod_original_formula_weight 3280.00
_cod_original_formula_units_Z 2
_cod_original_sg_symbol_H-M 'P 21 21 2 '
_cod_database_code 4107873

loop_
_symmetry_equiv_pos_as_xyz
'x, y, z'
'x+1/2, -y+1/2, -z'
'-x+1/2, y+1/2, -z'
'-x, -y, z'

loop_
_atom_site_label
_atom_site_type_symbol
_atom_site_fract_x
_atom_site_fract_y
_atom_site_fract_z
_atom_site_U_iso_or_equiv
_atom_site_adp_type
_atom_site_occupancy
_atom_site_symmetry_multiplicity
_atom_site_calc_flag
_atom_site_refinement_flags
Yb1 Yb 0.270573(13) 0.808559(7) 0.766621(17) 0.02611(8) Uani 1 1 d .
O1 O 0.3454(2) 0.78625(12) 0.8806(3) 0.0256(8) Uani 1 1 d .
O2 O 0.3166(2) 0.74384(13) 0.7176(3) 0.0330(9) Uani 1 1 d .
O3 O 0.1830(2) 0.85855(12) 0.7759(3) 0.0325(9) Uani 1 1 d .
O4 O 0.3301(2) 0.86462(12) 0.8322(3) 0.0299(9) Uani 1 1 d .
O5 O 0.1898(2) 0.76058(13) 0.8215(3) 0.0295(9) Uani 1 1 d .
O6 O 0.1921(2) 0.80254(13) 0.6445(2) 0.0297(8) Uani 1 1 d .
C1 C 0.3424(3) 0.74782(18) 0.9174(4) 0.0267(12) Uani 1 1 d .
C2 C 0.2969(3) 0.7420(2) 0.9964(4) 0.0330(13) Uani 1 1 d .
H2 H 0.2715 0.7651 1.0203 0.044 Uiso 1 1 calc R
C3 C 0.2893(3) 0.7039(2) 1.0382(4) 0.0368(15) Uani 1 1 d .
H3 H 0.2601 0.7015 1.0906 0.049 Uiso 1 1 calc R
C4 C 0.3256(4) 0.6676(2) 1.0024(5) 0.0370(15) Uani 1 1 d .
C5 C 0.3168(4) 0.6267(2) 1.0428(5) 0.0486(18) Uani 1 1 d .
H5 H 0.2873 0.6236 1.0949 0.065 Uiso 1 1 calc R
C6 C 0.3511(4) 0.5918(2) 1.0060(5) 0.0495(18) Uani 1 1 d .
H6 H 0.3453 0.5654 1.0331 0.066 Uiso 1 1 calc R
C7 C 0.3947(4) 0.5963(2) 0.9274(6) 0.0463(18) Uani 1 1 d .
H7 H 0.4173 0.5725 0.9025 0.062 Uiso 1 1 calc R
C8 C 0.4055(3) 0.6345(2) 0.8857(5) 0.0354(14) Uani 1 1 d .
H8 H 0.4346 0.6361 0.8331 0.047 Uiso 1 1 calc R
C9 C 0.3720(3) 0.67262(19) 0.9227(4) 0.0302(13) Uani 1 1 d .
C10 C 0.3807(3) 0.71340(18) 0.8805(4) 0.0271(12) Uani 1 1 d .
C11 C 0.4247(3) 0.71816(18) 0.7946(4) 0.0299(12) Uani 1 1 d .
C12 C 0.5027(3) 0.70965(19) 0.7894(4) 0.0311(13) Uani 1 1 d .
C13 C 0.5454(3) 0.69892(19) 0.8697(5) 0.0360(14) Uani 1 1 d .
H13 H 0.5218 0.6960 0.9261 0.048 Uiso 1 1 calc R
C14 C 0.6208(4) 0.6930(3) 0.8636(5) 0.0468(16) Uani 1 1 d .
H14 H 0.6478 0.6873 0.9166 0.062 Uiso 1 1 calc R
C15 C 0.6579(4) 0.6953(2) 0.7798(5) 0.0524(18) Uani 1 1 d .
H15 H 0.7085 0.6894 0.7764 0.070 Uiso 1 1 calc R
C16 C 0.6197(4) 0.7061(2) 0.7035(6) 0.0496(19) Uani 1 1 d .
H16 H 0.6454 0.7092 0.6485 0.066 Uiso 1 1 calc R
C17 C 0.5412(4) 0.7130(2) 0.7045(5) 0.0384(15) Uani 1 1 d .
C18 C 0.5006(4) 0.7236(2) 0.6253(5) 0.0441(17) Uani 1 1 d .
H18 H 0.5246 0.7247 0.5688 0.059 Uiso 1 1 calc R
C19 C 0.4268(4) 0.7324(2) 0.6300(5) 0.0427(17) Uani 1 1 d .
H19 H 0.4012 0.7388 0.5764 0.057 Uiso 1 1 calc R
C20 C 0.3869(3) 0.73192(18) 0.7162(4) 0.0318(14) Uani 1 1 d .
C21 C 0.1664(3) 0.88096(17) 0.8514(4) 0.0290(12) Uani 1 1 d .
C22 C 0.1077(4) 0.8669(2) 0.9072(5) 0.0397(16) Uani 1 1 d .
H22 H 0.0814 0.8429 0.8899 0.053 Uiso 1 1 calc R
C23 C 0.0880(4) 0.8872(2) 0.9860(5) 0.0449(17) Uani 1 1 d .
H23 H 0.0489 0.8769 1.0210 0.060 Uiso 1 1 calc R
C24 C 0.1267(4) 0.9243(2) 1.0157(5) 0.0395(15) Uani 1 1 d .
C25 C 0.1084(5) 0.9446(3) 1.0974(5) 0.0515(19) Uani 1 1 d .
H25 H 0.0689 0.9346 1.1323 0.069 Uiso 1 1 calc R
C26 C 0.1476(5) 0.9791(3) 1.1275(6) 0.056(2) Uani 1 1 d .
H26 H 0.1352 0.9925 1.1823 0.075 Uiso 1 1 calc R
C27 C 0.2088(5) 0.9942(2) 1.0718(5) 0.055(2) Uani 1 1 d .
H27 H 0.2358 1.0177 1.0903 0.073 Uiso 1 1 calc R
C28 C 0.2267(5) 0.97432(19) 0.9936(4) 0.0427(15) Uani 1 1 d .
H28 H 0.2669 0.9842 0.9597 0.057 Uiso 1 1 calc R
C29 C 0.1869(4) 0.93879(19) 0.9602(4) 0.0343(14) Uani 1 1 d .
C30 C 0.2058(3) 0.91757(17) 0.8761(4) 0.0295(13) Uani 1 1 d .
C31 C 0.2697(4) 0.93181(16) 0.8186(4) 0.0295(11) Uani 1 1 d .
C32 C 0.2696(4) 0.97319(18) 0.7771(4) 0.0368(13) Uani 1 1 d .
C33 C 0.2064(4) 1.0006(2) 0.7831(5) 0.0437(17) Uani 1 1 d .
H33 H 0.1643 0.9918 0.8150 0.058 Uiso 1 1 calc R
C34 C 0.2072(5) 1.0394(2) 0.7426(6) 0.056(2) Uani 1 1 d .
H34 H 0.1653 1.0565 0.7468 0.074 Uiso 1 1 calc R
C35 C 0.2697(6) 1.0540(2) 0.6949(6) 0.064(2) Uani 1 1 d .
H35 H 0.2699 1.0807 0.6687 0.085 Uiso 1 1 calc R
C36 C 0.3308(5) 1.0280(3) 0.6876(6) 0.058(2) Uani 1 1 d .
H36 H 0.3724 1.0377 0.6560 0.077 Uiso 1 1 calc R
C37 C 0.3323(4) 0.9872(2) 0.7267(5) 0.0414(15) Uani 1 1 d .
C38 C 0.3942(4) 0.9599(2) 0.7173(5) 0.0434(16) Uani 1 1 d .
H38 H 0.4361 0.9690 0.6856 0.058 Uiso 1 1 calc R
C39 C 0.3927(3) 0.92015(18) 0.7546(4) 0.0345(13) Uani 1 1 d .
H39 H 0.4342 0.9029 0.7486 0.046 Uiso 1 1 calc R
C40 C 0.3288(3) 0.90438(18) 0.8026(4) 0.0311(12) Uani 1 1 d .
C41 C 0.1174(3) 0.7545(2) 0.8073(4) 0.0309(13) Uani 1 1 d .
C42 C 0.0671(4) 0.7584(2) 0.8811(4) 0.0365(14) Uani 1 1 d .
H42 H 0.0859 0.7647 0.9389 0.049 Uiso 1 1 calc R
C43 C -0.0069(4) 0.7533(2) 0.8717(5) 0.0419(16) Uani 1 1 d .
H43 H -0.0377 0.7572 0.9222 0.056 Uiso 1 1 calc R
C44 C -0.0380(3) 0.7423(2) 0.7867(4) 0.0364(14) Uani 1 1 d .
C45 C -0.1157(3) 0.7369(2) 0.7733(6) 0.0480(17) Uani 1 1 d .
H45 H -0.1476 0.7407 0.8228 0.064 Uiso 1 1 calc R
C46 C -0.1452(4) 0.7261(2) 0.6886(5) 0.0442(17) Uani 1 1 d .
H46 H -0.1960 0.7219 0.6817 0.059 Uiso 1 1 calc R
C47 C -0.0980(4) 0.7218(2) 0.6148(5) 0.0432(16) Uani 1 1 d .
H47 H -0.1177 0.7155 0.5574 0.058 Uiso 1 1 calc R
C48 C -0.0225(3) 0.7267(2) 0.6237(5) 0.0362(15) Uani 1 1 d .
H48 H 0.0078 0.7233 0.5725 0.048 Uiso 1 1 calc R
C49 C 0.0101(3) 0.7369(2) 0.7093(4) 0.0311(13) Uani 1 1 d .
C50 C 0.0885(3) 0.74179(18) 0.7200(4) 0.0292(12) Uani 1 1 d .
C51 C 0.1397(3) 0.7325(2) 0.6405(4) 0.0300(13) Uani 1 1 d .
C52 C 0.1416(3) 0.6912(2) 0.6008(4) 0.0334(12) Uani 1 1 d .
C53 C 0.1041(3) 0.6565(2) 0.6387(4) 0.0348(14) Uani 1 1 d .
H53 H 0.0741 0.6607 0.6899 0.046 Uiso 1 1 calc R
C54 C 0.1099(4) 0.6169(2) 0.6033(5) 0.0405(16) Uani 1 1 d .
H54 H 0.0864 0.5944 0.6321 0.054 Uiso 1 1 calc R
C55 C 0.1509(4) 0.6104(2) 0.5243(6) 0.054(2) Uani 1 1 d .
H55 H 0.1529 0.5836 0.4980 0.071 Uiso 1 1 calc R
C56 C 0.1879(4) 0.6429(2) 0.4853(5) 0.0486(18) Uani 1 1 d .
H56 H 0.2161 0.6379 0.4329 0.065 Uiso 1 1 calc R
C57 C 0.1853(3) 0.6837(2) 0.5211(4) 0.0369(14) Uani 1 1 d .
C58 C 0.2259(4) 0.7173(2) 0.4820(4) 0.0433(15) Uani 1 1 d .
H58 H 0.2529 0.7129 0.4284 0.058 Uiso 1 1 calc R
C59 C 0.2256(4) 0.7564(2) 0.5229(4) 0.0359(13) Uani 1 1 d .
H59 H 0.2526 0.7782 0.4963 0.048 Uiso 1 1 calc R
C60 C 0.1849(3) 0.76426(19) 0.6047(4) 0.0285(12) Uani 1 1 d .
N1 N 0.5031(3) 0.84422(19) 0.9004(5) 0.0478(15) Uani 1 1 d .
C61 C 0.5387(4) 0.8115(3) 0.8646(7) 0.066(3) Uani 1 1 d .
H61 H 0.5172 0.7849 0.8710 0.088 Uiso 1 1 calc R
C62 C 0.6039(5) 0.8142(4) 0.8197(8) 0.085(3) Uani 1 1 d .
H62 H 0.6263 0.7902 0.7954 0.112 Uiso 1 1 calc R
C63 C 0.6372(5) 0.8537(4) 0.8104(8) 0.082(3) Uani 1 1 d .
H63 H 0.6820 0.8568 0.7791 0.109 Uiso 1 1 calc R
C64 C 0.6020(5) 0.8879(3) 0.8486(7) 0.068(3) Uani 1 1 d .
H64 H 0.6224 0.9148 0.8443 0.090 Uiso 1 1 calc R
C65 C 0.5359(4) 0.8813(2) 0.8935(6) 0.054(2) Uani 1 1 d .
H65 H 0.5128 0.9044 0.9206 0.071 Uiso 1 1 calc R
N2 N 0.3744(3) 0.85835(18) 1.0559(4) 0.0428(13) Uani 1 1 d D
C66 C 0.4234(4) 0.8589(3) 1.1211(5) 0.0531(19) Uani 1 1 d D
H66 H 0.4698 0.8473 1.1088 0.071 Uiso 1 1 calc R
C67 C 0.4115(5) 0.8753(3) 1.2068(6) 0.070(3) Uani 1 1 d D
H67 H 0.4491 0.8750 1.2506 0.094 Uiso 1 1 calc R
C68 C 0.3450(5) 0.8918(3) 1.2262(5) 0.065(2) Uani 1 1 d D
H68 H 0.3353 0.9034 1.2836 0.086 Uiso 1 1 calc R
C69 C 0.2917(4) 0.8912(3) 1.1596(5) 0.058(2) Uani 1 1 d D
H69 H 0.2445 0.9020 1.1712 0.077 Uiso 1 1 calc R
C70 C 0.3085(4) 0.8749(2) 1.0769(5) 0.0483(17) Uani 1 1 d D
H70 H 0.2720 0.8751 1.0317 0.064 Uiso 1 1 calc R
N3 N 0.0164(4) 0.8477(3) 0.6676(6) 0.078(2) Uani 1 1 d DU
C71 C -0.0193(6) 0.8460(7) 0.7426(8) 0.164(6) Uani 1 1 d DU
H71 H 0.0080 0.8438 0.7966 0.218 Uiso 1 1 calc R
C72 C -0.0958(6) 0.8470(7) 0.7498(8) 0.172(7) Uani 1 1 d DU
H72 H -0.1189 0.8520 0.8058 0.229 Uiso 1 1 calc R
C73 C -0.1354(6) 0.8406(6) 0.6742(9) 0.153(6) Uani 1 1 d DU
H73 H -0.1870 0.8417 0.6752 0.203 Uiso 1 1 calc R
C74 C -0.0973(6) 0.8324(8) 0.5942(9) 0.209(8) Uani 1 1 d DU
H74 H -0.1214 0.8212 0.5434 0.278 Uiso 1 1 calc R
C75 C -0.0244(6) 0.8412(7) 0.5915(8) 0.174(7) Uani 1 1 d DU
H75 H -0.0010 0.8428 0.5347 0.231 Uiso 1 1 calc R
N4 N 0.1452(5) 0.8928(2) 0.5630(5) 0.064(2) Uani 1 1 d .
C76 C 0.1699(6) 0.9310(3) 0.5848(8) 0.077(3) Uani 1 1 d .
H76 H 0.1695 0.9385 0.6465 0.102 Uiso 1 1 calc R
C77 C 0.1948(9) 0.9588(4) 0.5260(11) 0.113(5) Uani 1 1 d .
H77 H 0.2123 0.9847 0.5469 0.151 Uiso 1 1 calc R
C78 C 0.1954(11) 0.9501(5) 0.4349(14) 0.143(7) Uani 1 1 d .
H78 H 0.2135 0.9696 0.3927 0.190 Uiso 1 1 calc R
C79 C 0.1676(9) 0.9107(6) 0.4060(8) 0.126(6) Uani 1 1 d .
H79 H 0.1650 0.9040 0.3439 0.168 Uiso 1 1 calc R
C80 C 0.1439(6) 0.8817(3) 0.4734(6) 0.077(3) Uani 1 1 d .
H80 H 0.1275 0.8550 0.4563 0.103 Uiso 1 1 calc R
N5 N 0.2153(3) 0.65416(18) 0.8149(4) 0.0491(16) Uani 1 1 d .
C81 C 0.1570(5) 0.6456(3) 0.8706(6) 0.063(2) Uani 1 1 d .
H81 H 0.1360 0.6673 0.9048 0.083 Uiso 1 1 calc R
C82 C 0.1278(6) 0.6051(4) 0.8780(8) 0.080(3) Uani 1 1 d .
H82 H 0.0877 0.5999 0.9167 0.106 Uiso 1 1 calc R
C83 C 0.1586(6) 0.5727(3) 0.8275(9) 0.087(4) Uani 1 1 d .
H83 H 0.1393 0.5456 0.8323 0.116 Uiso 1 1 calc R
C84 C 0.2171(6) 0.5803(2) 0.7708(7) 0.073(3) Uani 1 1 d .
H84 H 0.2387 0.5590 0.7359 0.098 Uiso 1 1 calc R
C85 C 0.2428(4) 0.6218(2) 0.7681(6) 0.057(2) Uani 1 1 d .
H85 H 0.2831 0.6273 0.7298 0.076 Uiso 1 1 calc R
N6 N 0.3545(3) 0.83418(17) 0.6445(4) 0.0358(12) Uani 1 1 d .
C86 C 0.3273(4) 0.8585(2) 0.5783(5) 0.0444(16) Uani 1 1 d .
H86 H 0.2759 0.8611 0.5741 0.059 Uiso 1 1 calc R
C87 C 0.3695(5) 0.8800(3) 0.5158(6) 0.060(2) Uani 1 1 d .
H87 H 0.3469 0.8972 0.4723 0.080 Uiso 1 1 calc R
C88 C 0.4453(6) 0.8760(3) 0.5177(6) 0.068(3) Uani 1 1 d .
H88 H 0.4749 0.8893 0.4742 0.090 Uiso 1 1 calc R
C89 C 0.4765(5) 0.8516(3) 0.5857(8) 0.075(3) Uani 1 1 d .
H89 H 0.5278 0.8485 0.5895 0.100 Uiso 1 1 calc R
C90 C 0.4294(4) 0.8313(3) 0.6496(6) 0.055(2) Uani 1 1 d .
H90 H 0.4506 0.8155 0.6967 0.073 Uiso 1 1 calc R
N7 N 0.5000 1.0000 1.1006(5) 0.074(3) Uani 1 2 d SDU
C91 C 0.5554(4) 1.0186(2) 1.0536(4) 0.060(2) Uani 1 1 d DU
H91 H 0.5937 1.0317 1.0858 0.080 Uiso 1 1 calc R
C92 C 0.5569(4) 1.0189(2) 0.9589(4) 0.060(2) Uani 1 1 d DU
H92 H 0.5960 1.0318 0.9280 0.079 Uiso 1 1 calc R
C93 C 0.5000 1.0000 0.9100(5) 0.058(3) Uani 1 2 d SDU
H93 H 0.5000 1.0000 0.8462 0.078 Uiso 1 2 calc SR
N8 N 0.5000 1.0000 0.5203(6) 0.148(7) Uani 1 2 d SDU
C94 C 0.4377(4) 0.9909(4) 0.4730(6) 0.124(5) Uani 1 1 d DU
H94 H 0.3942 0.9851 0.5053 0.165 Uiso 1 1 calc R
C95 C 0.4361(4) 0.9898(4) 0.3785(6) 0.139(6) Uani 1 1 d DU
H95 H 0.3928 0.9823 0.3477 0.184 Uiso 1 1 calc R
C96 C 0.5000 1.0000 0.3299(6) 0.151(8) Uani 1 2 d SDU
H96 H 0.5000 1.0000 0.2661 0.201 Uiso 1 2 calc SR
N9 N 0.0000 1.0000 0.8934(8) 0.173(8) Uani 1 2 d SDU
C97 C -0.0011(8) 0.9642(2) 0.8455(8) 0.134(5) Uani 1 1 d DU
H97 H -0.0018 0.9388 0.8774 0.178 Uiso 1 1 calc R
C98 C -0.0012(7) 0.9629(2) 0.7512(8) 0.145(6) Uani 1 1 d DU
H98 H -0.0022 0.9371 0.7207 0.193 Uiso 1 1 calc R
C99 C 0.0000 1.0000 0.7024(8) 0.124(6) Uani 1 2 d SDU
H99 H 0.0000 1.0000 0.6386 0.165 Uiso 1 2 calc SR
Li1 Li 0.3882(6) 0.8372(4) 0.9223(8) 0.043(3) Uani 1 1 d .
Li2 Li 0.1275(7) 0.8477(4) 0.6694(8) 0.048(3) Uani 1 1 d .
Li3 Li 0.2486(7) 0.7138(3) 0.7877(9) 0.050(3) Uani 1 1 d .

loop_
_atom_site_aniso_label
_atom_site_aniso_U_11
_atom_site_aniso_U_22
_atom_site_aniso_U_33
_atom_site_aniso_U_23
_atom_site_aniso_U_13
_atom_site_aniso_U_12
Yb1 0.02390(11) 0.03065(12) 0.02376(12) -0.00005(10) -0.00175(10) -0.00043(10)
O1 0.025(2) 0.029(2) 0.0225(19) 0.0051(16) -0.0067(16) 0.0030(16)
O2 0.030(2) 0.039(2) 0.030(2) -0.0069(18) -0.0053(18) 0.0086(18)
O3 0.0262(19) 0.040(2) 0.032(2) -0.008(2) -0.002(2) 0.0036(17)
O4 0.028(2) 0.031(2) 0.031(2) 0.0008(17) -0.0046(18) -0.0095(17)
O5 0.026(2) 0.037(2) 0.026(2) -0.0009(17) -0.0025(18) -0.0064(18)
O6 0.0252(19) 0.043(2) 0.0211(17) -0.0001(18) -0.0060(16) -0.0019(18)
C1 0.021(3) 0.033(3) 0.026(3) -0.001(2) -0.004(2) -0.001(2)
C2 0.035(3) 0.041(3) 0.023(3) 0.002(3) 0.001(2) 0.002(3)
C3 0.031(3) 0.055(4) 0.024(3) 0.000(3) 0.002(2) -0.001(3)
C4 0.032(3) 0.046(4) 0.034(3) 0.004(3) -0.005(3) -0.007(3)
C5 0.052(4) 0.052(4) 0.041(4) 0.010(3) -0.003(4) -0.012(4)
C6 0.053(4) 0.041(4) 0.054(4) 0.012(3) -0.009(4) -0.010(3)
C7 0.040(4) 0.039(4) 0.060(5) -0.001(3) -0.016(4) 0.001(3)
C8 0.026(3) 0.041(3) 0.040(4) 0.003(3) -0.007(3) -0.002(3)
C9 0.024(3) 0.037(3) 0.030(3) 0.006(3) -0.010(3) -0.002(2)
C10 0.026(3) 0.032(3) 0.024(3) 0.003(2) -0.006(2) -0.003(2)
C11 0.032(3) 0.028(3) 0.030(3) -0.001(2) -0.003(2) 0.002(2)
C12 0.025(3) 0.036(3) 0.032(3) 0.003(3) 0.002(2) -0.002(2)
C13 0.029(3) 0.037(3) 0.042(3) 0.010(3) -0.002(3) -0.001(3)
C14 0.034(3) 0.053(4) 0.054(4) 0.012(4) -0.004(3) 0.001(3)
C15 0.033(3) 0.064(4) 0.061(5) 0.016(4) 0.011(3) 0.008(3)
C16 0.041(4) 0.056(4) 0.052(4) 0.006(4) 0.021(3) 0.005(3)
C17 0.040(4) 0.037(3) 0.038(3) 0.004(3) 0.009(3) 0.002(3)
C18 0.052(4) 0.053(4) 0.027(3) 0.005(3) 0.015(3) 0.012(3)
C19 0.052(4) 0.051(4) 0.025(3) 0.006(3) -0.002(3) 0.009(3)
C20 0.033(3) 0.028(3) 0.035(4) -0.001(3) -0.005(3) 0.004(2)
C21 0.033(3) 0.025(3) 0.028(3) 0.001(2) 0.000(3) 0.003(2)
C22 0.036(3) 0.028(3) 0.055(4) 0.005(3) 0.010(3) -0.007(3)
C23 0.044(4) 0.034(3) 0.056(4) 0.007(3) 0.019(4) 0.001(3)
C24 0.045(4) 0.038(3) 0.035(3) 0.003(3) 0.007(3) 0.006(3)
C25 0.053(4) 0.066(5) 0.036(4) 0.001(4) 0.015(3) 0.009(4)
C26 0.072(5) 0.055(4) 0.041(4) -0.013(4) 0.001(4) 0.010(4)
C27 0.084(6) 0.039(4) 0.043(4) -0.011(3) -0.002(4) 0.002(4)
C28 0.060(4) 0.034(3) 0.034(3) -0.002(3) 0.000(4) 0.000(3)
C29 0.038(3) 0.032(3) 0.032(3) 0.004(3) 0.001(3) 0.002(3)
C30 0.040(3) 0.024(3) 0.024(3) 0.002(2) 0.000(2) 0.003(2)
C31 0.034(3) 0.027(3) 0.027(3) 0.003(2) 0.001(3) -0.001(3)
C32 0.047(3) 0.033(3) 0.030(3) 0.000(2) -0.011(4) -0.004(3)
C33 0.056(4) 0.037(3) 0.038(4) 0.008(3) -0.002(3) -0.003(3)
C34 0.070(5) 0.039(3) 0.058(5) 0.016(4) 0.004(4) 0.005(3)
C35 0.094(6) 0.035(3) 0.064(5) 0.024(3) 0.004(6) 0.006(4)
C36 0.076(6) 0.056(4) 0.041(4) 0.019(4) 0.008(4) -0.013(4)
C37 0.052(4) 0.043(3) 0.029(3) 0.004(3) -0.005(3) -0.007(3)
C38 0.044(4) 0.044(3) 0.042(4) -0.001(3) 0.006(3) -0.014(3)
C39 0.035(3) 0.036(3) 0.033(3) -0.003(3) 0.001(3) -0.010(2)
C40 0.034(3) 0.035(3) 0.025(3) 0.001(2) -0.005(3) -0.001(2)
C41 0.028(3) 0.039(3) 0.025(3) 0.003(3) -0.001(2) -0.007(2)
C42 0.045(4) 0.041(3) 0.023(3) -0.006(3) 0.002(3) -0.009(3)
C43 0.035(3) 0.062(4) 0.029(3) -0.003(3) 0.010(3) -0.008(3)
C44 0.030(3) 0.056(4) 0.022(3) -0.004(3) 0.001(2) -0.004(3)
C45 0.024(3) 0.077(5) 0.043(4) -0.005(4) 0.005(3) -0.001(3)
C46 0.022(3) 0.067(5) 0.044(4) -0.002(4) -0.001(3) 0.000(3)
C47 0.033(3) 0.069(5) 0.028(3) 0.003(3) -0.007(3) 0.000(3)
C48 0.021(3) 0.060(4) 0.027(3) 0.002(3) -0.004(2) 0.000(3)
C49 0.028(3) 0.040(3) 0.026(3) 0.001(2) 0.002(2) -0.003(2)
C50 0.031(3) 0.029(3) 0.027(3) -0.004(2) 0.002(2) -0.002(2)
C51 0.027(3) 0.039(3) 0.024(3) -0.008(3) 0.000(2) -0.001(3)
C52 0.024(3) 0.048(3) 0.028(3) -0.004(3) -0.005(2) -0.007(3)
C53 0.028(3) 0.046(4) 0.030(3) -0.005(3) -0.006(3) 0.001(3)
C54 0.034(3) 0.045(4) 0.042(4) -0.006(3) -0.009(3) 0.001(3)
C55 0.052(4) 0.049(4) 0.060(5) -0.024(4) -0.002(4) 0.000(4)
C56 0.046(4) 0.061(4) 0.038(4) -0.023(3) 0.009(3) -0.008(4)
C57 0.026(3) 0.052(4) 0.033(3) -0.012(3) 0.003(3) -0.004(3)
C58 0.040(4) 0.062(4) 0.028(3) -0.015(3) 0.010(3) -0.008(4)
C59 0.030(3) 0.055(4) 0.023(3) -0.003(3) 0.002(3) -0.009(3)
C60 0.026(3) 0.038(3) 0.022(3) -0.008(2) 0.001(2) -0.001(3)
N1 0.042(3) 0.043(3) 0.058(4) 0.002(3) -0.011(3) -0.004(3)
C61 0.040(4) 0.039(4) 0.121(8) -0.016(5) -0.018(4) 0.007(3)
C62 0.045(5) 0.091(7) 0.117(9) -0.041(7) -0.004(5) 0.017(5)
C63 0.045(5) 0.130(9) 0.072(6) 0.001(7) 0.005(5) -0.007(6)
C64 0.049(5) 0.069(6) 0.085(7) 0.021(5) -0.002(5) -0.012(4)
C65 0.053(5) 0.047(4) 0.061(5) -0.010(4) -0.010(4) -0.003(4)
N2 0.046(3) 0.041(3) 0.041(3) 0.003(3) -0.007(3) -0.004(3)
C66 0.044(4) 0.070(5) 0.045(4) -0.003(4) -0.010(4) 0.009(4)
C67 0.073(6) 0.088(6) 0.050(5) -0.011(5) -0.029(5) 0.011(5)
C68 0.070(5) 0.087(6) 0.038(4) -0.008(5) -0.006(4) 0.012(5)
C69 0.052(5) 0.072(5) 0.049(4) 0.004(4) -0.001(4) 0.012(4)
C70 0.046(4) 0.056(4) 0.043(4) 0.001(3) -0.015(3) 0.007(4)
N3 0.041(4) 0.094(6) 0.098(6) 0.014(5) -0.014(4) 0.006(4)
C71 0.090(7) 0.311(19) 0.092(7) 0.023(12) -0.026(6) -0.024(12)
C72 0.085(7) 0.34(2) 0.094(9) 0.000(12) 0.005(6) 0.037(12)
C73 0.069(7) 0.282(18) 0.107(9) -0.001(12) -0.008(6) 0.049(10)
C74 0.071(7) 0.42(2) 0.135(10) -0.091(15) -0.009(7) -0.022(13)
C75 0.077(7) 0.34(2) 0.106(8) -0.060(13) -0.004(7) -0.022(12)
N4 0.096(6) 0.051(4) 0.046(4) -0.006(3) -0.024(4) 0.025(4)
C76 0.103(8) 0.060(6) 0.066(6) -0.007(5) -0.018(6) 0.011(6)
C77 0.148(13) 0.094(9) 0.099(10) 0.006(9) 0.000(10) 0.007(9)
C78 0.171(17) 0.106(11) 0.152(16) 0.075(12) 0.024(14) 0.040(12)
C79 0.161(15) 0.177(15) 0.041(5) 0.011(8) 0.010(7) 0.051(12)
C80 0.102(8) 0.082(7) 0.048(5) -0.013(5) -0.011(5) 0.021(6)
N5 0.045(4) 0.046(3) 0.056(4) 0.013(3) -0.020(3) -0.007(3)
C81 0.054(5) 0.078(6) 0.055(5) 0.015(5) -0.013(4) -0.018(4)
C82 0.080(7) 0.074(6) 0.085(8) 0.032(6) -0.004(6) -0.020(6)
C83 0.078(7) 0.073(6) 0.110(9) 0.046(7) -0.047(7) -0.027(6)
C84 0.111(8) 0.032(3) 0.077(6) 0.017(4) -0.019(7) 0.000(4)
C85 0.046(4) 0.060(4) 0.065(5) 0.007(4) -0.021(4) 0.003(3)
N6 0.032(3) 0.039(3) 0.037(3) -0.004(2) 0.008(2) 0.000(2)
C86 0.043(4) 0.044(4) 0.046(4) 0.000(3) 0.007(3) 0.005(3)
C87 0.074(6) 0.060(5) 0.045(4) 0.003(4) 0.017(4) -0.008(4)
C88 0.083(7) 0.069(6) 0.052(5) 0.004(5) 0.036(5) 0.007(5)
C89 0.053(5) 0.069(6) 0.104(8) -0.025(6) 0.040(6) -0.015(5)
C90 0.042(4) 0.063(5) 0.060(5) -0.014(4) 0.011(4) 0.002(4)
N7 0.076(7) 0.097(9) 0.049(6) 0.000 0.000 -0.009(6)
C91 0.068(5) 0.055(5) 0.058(4) 0.006(4) -0.013(4) -0.007(4)
C92 0.058(5) 0.058(5) 0.063(5) 0.004(4) 0.002(4) -0.008(4)
C93 0.057(7) 0.065(7) 0.053(6) 0.000 0.000 -0.011(6)
N8 0.177(16) 0.169(15) 0.098(10) 0.000 0.000 -0.087(14)
C94 0.169(13) 0.122(10) 0.082(7) -0.024(8) -0.010(7) -0.036(10)
C95 0.251(18) 0.096(9) 0.070(7) -0.022(7) -0.016(8) 0.047(11)
C96 0.28(2) 0.144(17) 0.027(7) 0.000 0.000 0.080(17)
N9 0.138(15) 0.176(17) 0.206(18) 0.000 0.000 0.060(17)
C97 0.091(9) 0.145(12) 0.166(11) 0.049(9) -0.020(11) 0.009(10)
C98 0.081(8) 0.170(13) 0.185(12) -0.005(10) -0.018(12) 0.040(10)
C99 0.070(10) 0.229(19) 0.073(10) 0.000 0.000 0.004(15)
Li1 0.036(6) 0.059(7) 0.035(6) 0.001(5) -0.011(5) -0.005(5)
Li2 0.045(7) 0.067(8) 0.033(6) -0.002(6) -0.003(5) 0.018(6)
Li3 0.054(7) 0.030(5) 0.065(8) 0.015(5) -0.006(6) -0.002(5)

loop_
_atom_type_symbol
_atom_type_description
_atom_type_scat_dispersion_real
_atom_type_scat_dispersion_imag
_atom_type_scat_source
C C 0.0033 0.0016 'International Tables Vol C Tables 4.2.6.8 and 6.1.1.4'
H H 0.0000 0.0000 'International Tables Vol C Tables 4.2.6.8 and 6.1.1.4'
N N 0.0061 0.0033 'International Tables Vol C Tables 4.2.6.8 and 6.1.1.4'
O O 0.0106 0.0060 'International Tables Vol C Tables 4.2.6.8 and 6.1.1.4'
Li Li -0.0003 0.0001 'International Tables Vol C Tables 4.2.6.8 and 6.1.1.4'
Yb Yb -0.3850 5.5486 'International Tables Vol C Tables 4.2.6.8 and 6.1.1.4'

loop_
_geom_angle_atom_site_label_1
_geom_angle_atom_site_label_2
_geom_angle_atom_site_label_3
_geom_angle
_geom_angle_site_symmetry_1
_geom_angle_site_symmetry_3
O3 Yb1 O1 126.76(15) . .
O3 Yb1 O5 90.13(15) . .
O1 Yb1 O5 84.95(14) . .
O3 Yb1 O6 70.79(15) . .
O1 Yb1 O6 156.89(14) . .
O5 Yb1 O6 79.69(14) . .
O3 Yb1 O4 75.77(14) . .
O1 Yb1 O4 69.82(14) . .
O5 Yb1 O4 132.83(15) . .
O6 Yb1 O4 133.02(15) . .
O3 Yb1 O2 153.39(14) . .
O1 Yb1 O2 74.72(14) . .
O5 Yb1 O2 75.12(15) . .
O6 Yb1 O2 84.65(14) . .
O4 Yb1 O2 130.36(15) . .
O3 Yb1 N6 103.95(17) . .
O1 Yb1 N6 105.58(18) . .
O5 Yb1 N6 150.76(16) . .
O6 Yb1 N6 81.00(17) . .
O4 Yb1 N6 76.07(17) . .
O2 Yb1 N6 81.41(16) . .
O3 Yb1 Li3 126.9(3) . .
O1 Yb1 Li3 72.2(3) . .
O5 Yb1 Li3 38.1(3) . .
O6 Yb1 Li3 85.2(3) . .
O4 Yb1 Li3 141.8(3) . .
O2 Yb1 Li3 37.5(3) . .
N6 Yb1 Li3 118.4(3) . .
O3 Yb1 C60 90.95(15) . .
O1 Yb1 C60 134.85(15) . .
O5 Yb1 C60 69.43(15) . .
O6 Yb1 C60 22.26(15) . .
O4 Yb1 C60 152.88(15) . .
O2 Yb1 C60 63.30(15) . .
N6 Yb1 C60 84.61(17) . .
Li3 Yb1 C60 64.7(3) . .
O3 Yb1 Li2 35.3(2) . .
O1 Yb1 Li2 158.8(2) . .
O5 Yb1 Li2 84.2(3) . .
O6 Yb1 Li2 35.5(2) . .
O4 Yb1 Li2 105.2(3) . .
O2 Yb1 Li2 119.6(3) . .
N6 Yb1 Li2 92.6(3) . .
Li3 Yb1 Li2 108.9(3) . .
C60 Yb1 Li2 56.3(3) . .
O3 Yb1 C1 132.03(16) . .
O1 Yb1 C1 20.23(14) . .
O5 Yb1 C1 67.01(14) . .
O6 Yb1 C1 137.48(14) . .
O4 Yb1 C1 89.50(14) . .
O2 Yb1 C1 62.32(14) . .
N6 Yb1 C1 116.50(17) . .
Li3 Yb1 C1 52.3(3) . .
C60 Yb1 C1 116.40(15) . .
Li2 Yb1 C1 150.0(3) . .
O3 Yb1 Li1 102.6(2) . .
O1 Yb1 Li1 34.9(2) . .
O5 Yb1 Li1 111.3(2) . .
O6 Yb1 Li1 167.6(2) . .
O4 Yb1 Li1 35.0(2) . .
O2 Yb1 Li1 103.3(2) . .
N6 Yb1 Li1 90.7(3) . .
Li3 Yb1 Li1 107.0(3) . .
C60 Yb1 Li1 166.3(2) . .
Li2 Yb1 Li1 136.9(3) . .
C1 Yb1 Li1 54.7(2) . .
C1 O1 Li1 132.0(5) . .
C1 O1 Yb1 124.0(3) . .
Li1 O1 Yb1 102.3(4) . .
C20 O2 Li3 119.6(5) . .
C20 O2 Yb1 126.8(4) . .
Li3 O2 Yb1 92.8(4) . .
C21 O3 Li2 130.9(5) . .
C21 O3 Yb1 125.6(4) . .
Li2 O3 Yb1 101.3(4) . .
C40 O4 Li1 132.0(5) . .
C40 O4 Yb1 126.3(4) . .
Li1 O4 Yb1 101.1(4) . .
C41 O5 Li3 113.2(5) . .
C41 O5 Yb1 132.3(4) . .
Li3 O5 Yb1 94.4(4) . .
C60 O6 Li2 135.0(5) . .
C60 O6 Yb1 118.0(3) . .
Li2 O6 Yb1 99.7(4) . .
O1 C1 C10 122.6(5) . .
O1 C1 C2 117.9(5) . .
C10 C1 C2 119.5(5) . .
O1 C1 Li3 96.1(4) . .
C10 C1 Li3 74.5(4) . .
C2 C1 Li3 98.7(5) . .
O1 C1 Yb1 35.8(2) . .
C10 C1 Yb1 113.9(4) . .
C2 C1 Yb1 113.7(4) . .
Li3 C1 Yb1 61.0(2) . .
C3 C2 C1 122.3(6) . .
C2 C3 C4 120.6(6) . .
C3 C4 C9 118.3(6) . .
C3 C4 C5 122.0(6) . .
C9 C4 C5 119.7(6) . .
C6 C5 C4 121.2(7) . .
C5 C6 C7 119.3(7) . .
C8 C7 C6 122.4(7) . .
C7 C8 C9 120.8(7) . .
C4 C9 C8 116.7(6) . .
C4 C9 C10 120.4(6) . .
C8 C9 C10 122.8(6) . .
C1 C10 C9 118.9(5) . .
C1 C10 C11 120.4(5) . .
C9 C10 C11 120.5(5) . .
C1 C10 Li3 76.0(4) . .
C9 C10 Li3 97.0(4) . .
C11 C10 Li3 92.6(4) . .
C20 C11 C12 119.5(6) . .
C20 C11 C10 117.3(5) . .
C12 C11 C10 123.1(5) . .
C17 C12 C11 120.6(6) . .
C17 C12 C13 117.7(5) . .
C11 C12 C13 121.7(5) . .
C14 C13 C12 120.5(6) . .
C13 C14 C15 121.5(7) . .
C16 C15 C14 119.4(6) . .
C15 C16 C17 122.2(7) . .
C18 C17 C12 118.6(6) . .
C18 C17 C16 122.8(6) . .
C12 C17 C16 118.6(6) . .
C19 C18 C17 121.0(6) . .
C18 C19 C20 121.8(6) . .
O2 C20 C11 122.9(6) . .
O2 C20 C19 119.0(6) . .
C11 C20 C19 118.1(5) . .
O2 C20 Li3 35.8(3) . .
C11 C20 Li3 93.8(5) . .
C19 C20 Li3 141.0(5) . .
O3 C21 C22 118.3(5) . .
O3 C21 C30 122.3(5) . .
C22 C21 C30 119.5(6) . .
C23 C22 C21 122.2(6) . .
C22 C23 C24 121.1(6) . .
C25 C24 C29 121.0(7) . .
C25 C24 C23 121.5(7) . .
C29 C24 C23 117.5(6) . .
C26 C25 C24 121.3(7) . .
C25 C26 C27 118.2(7) . .
C28 C27 C26 120.3(7) . .
C27 C28 C29 122.8(8) . .
C28 C29 C24 116.3(6) . .
C28 C29 C30 122.9(6) . .
C24 C29 C30 120.8(6) . .
C21 C30 C29 119.0(5) . .
C21 C30 C31 119.6(5) . .
C29 C30 C31 121.3(5) . .
C40 C31 C32 119.8(6) . .
C40 C31 C30 119.6(5) . .
C32 C31 C30 120.6(5) . .
C33 C32 C37 118.3(6) . .
C33 C32 C31 121.7(6) . .
C37 C32 C31 120.0(6) . .
C34 C33 C32 120.8(7) . .
C33 C34 C35 121.4(7) . .
C34 C35 C36 118.8(6) . .
C35 C36 C37 122.0(7) . .
C38 C37 C36 122.3(7) . .
C38 C37 C32 119.1(6) . .
C36 C37 C32 118.7(7) . .
C39 C38 C37 120.4(6) . .
C38 C39 C40 121.9(6) . .
O4 C40 C31 123.3(5) . .
O4 C40 C39 118.2(5) . .
C31 C40 C39 118.4(5) . .
O5 C41 C42 119.7(5) . .
O5 C41 C50 122.2(5) . .
C42 C41 C50 118.0(5) . .
O5 C41 Li3 39.9(4) . .
C42 C41 Li3 132.9(5) . .
C50 C41 Li3 95.1(5) . .
C43 C42 C41 123.1(6) . .
C42 C43 C44 120.9(6) . .
C43 C44 C45 122.9(6) . .
C43 C44 C49 119.0(6) . .
C45 C44 C49 118.1(6) . .
C46 C45 C44 121.9(6) . .
C45 C46 C47 118.9(6) . .
C46 C47 C48 121.7(6) . .
C47 C48 C49 121.3(6) . .
C50 C49 C48 122.0(5) . .
C50 C49 C44 119.8(5) . .
C48 C49 C44 118.1(5) . .
C49 C50 C41 119.1(5) . .
C49 C50 C51 119.9(5) . .
C41 C50 C51 121.0(5) . .
C60 C51 C52 119.7(5) . .
C60 C51 C50 120.1(5) . .
C52 C51 C50 120.2(5) . .
C53 C52 C57 117.2(6) . .
C53 C52 C51 123.1(6) . .
C57 C52 C51 119.7(6) . .
C54 C53 C52 122.4(6) . .
C55 C54 C53 119.6(7) . .
C56 C55 C54 119.9(7) . .
C55 C56 C57 122.2(7) . .
C56 C57 C58 122.0(6) . .
C56 C57 C52 118.6(6) . .
C58 C57 C52 119.4(6) . .
C59 C58 C57 120.2(6) . .
C58 C59 C60 121.6(6) . .
O6 C60 C51 123.0(5) . .
O6 C60 C59 117.9(5) . .
C51 C60 C59 119.1(5) . .
O6 C60 Yb1 39.7(2) . .
C51 C60 Yb1 109.1(4) . .
C59 C60 Yb1 117.1(4) . .
C65 N1 C61 116.8(7) . .
C65 N1 Li1 123.0(7) . .
C61 N1 Li1 116.9(6) . .
N1 C61 C62 124.1(9) . .
C61 C62 C63 118.7(9) . .
C62 C63 C64 118.0(9) . .
C65 C64 C63 118.3(9) . .
N1 C65 C64 124.0(8) . .
C66 N2 C70 115.6(6) . .
C66 N2 Li1 127.6(6) . .
C70 N2 Li1 116.7(5) . .
N2 C66 C67 124.6(7) . .
C68 C67 C66 118.8(7) . .
C67 C68 C69 118.3(7) . .
C70 C69 C68 118.9(7) . .
N2 C70 C69 123.8(7) . .
C71 N3 C75 115.3(7) . .
C71 N3 Li2 119.6(8) . .
C75 N3 Li2 123.8(8) . .
N3 C71 C72 124.6(9) . .
C73 C72 C71 118.0(9) . .
C72 C73 C74 117.6(9) . .
C75 C74 C73 118.2(10) . .
N3 C75 C74 122.8(9) . .
C80 N4 C76 118.3(9) . .
C80 N4 Li2 121.6(8) . .
C76 N4 Li2 119.2(7) . .
N4 C76 C77 124.9(11) . .
C78 C77 C76 120.5(15) . .
C77 C78 C79 118.0(14) . .
C80 C79 C78 118.4(12) . .
N4 C80 C79 119.8(11) . .
C85 N5 C81 116.2(7) . .
C85 N5 Li3 120.7(7) . .
C81 N5 Li3 122.4(7) . .
N5 C81 C82 121.7(10) . .
C83 C82 C81 119.5(10) . .
C82 C83 C84 120.3(9) . .
C83 C84 C85 116.1(10) . .
N5 C85 C84 126.2(9) . .
C86 N6 C90 116.5(7) . .
C86 N6 Yb1 119.3(5) . .
C90 N6 Yb1 123.1(5) . .
N6 C86 C87 124.7(7) . .
C86 C87 C88 119.5(9) . .
C89 C88 C87 118.2(8) . .
C88 C89 C90 119.1(9) . .
N6 C90 C89 122.0(9) . .
C91 N7 C91 118.9(6) . 4_675
N7 C91 C92 121.7(5) . .
C91 C92 C93 119.8(5) . .
C92 C93 C92 118.1(6) 4_675 .
C94 N8 C94 118.5(7) . 4_675
N8 C94 C95 122.3(7) . .
C94 C95 C96 119.1(6) . .
C95 C96 C95 118.7(6) 4_675 .
C97 N9 C97 116.7(7) 4_575 .
N9 C97 C98 123.4(7) . .
C97 C98 C99 119.4(7) . .
C98 C99 C98 117.7(7) . 4_575
O4 Li1 O1 86.8(5) . .
O4 Li1 N2 116.0(7) . .
O1 Li1 N2 121.9(7) . .
O4 Li1 N1 112.9(6) . .
O1 Li1 N1 116.2(7) . .
N2 Li1 N1 103.1(5) . .
O4 Li1 Yb1 43.9(3) . .
O1 Li1 Yb1 42.9(3) . .
N2 Li1 Yb1 132.1(5) . .
N1 Li1 Yb1 124.5(5) . .
O6 Li2 O3 88.3(5) . .
O6 Li2 N3 128.0(8) . .
O3 Li2 N3 122.9(7) . .
O6 Li2 N4 106.1(6) . .
O3 Li2 N4 113.5(7) . .
N3 Li2 N4 98.0(6) . .
O6 Li2 Yb1 44.8(3) . .
O3 Li2 Yb1 43.5(3) . .
N3 Li2 Yb1 144.4(7) . .
N4 Li2 Yb1 117.6(6) . .
O2 Li3 O5 96.3(5) . .
O2 Li3 N5 141.5(7) . .
O5 Li3 N5 121.2(7) . .
O2 Li3 C41 112.9(5) . .
O5 Li3 C41 26.9(2) . .
N5 Li3 C41 99.6(5) . .
O2 Li3 C10 72.6(4) . .
O5 Li3 C10 111.2(6) . .
N5 Li3 C10 99.0(5) . .
C41 Li3 C10 135.1(5) . .
O2 Li3 C1 76.9(4) . .
O5 Li3 C1 81.8(5) . .
N5 Li3 C1 114.4(5) . .
C41 Li3 C1 106.0(5) . .
C10 Li3 C1 29.5(2) . .
O2 Li3 C20 24.6(2) . .
O5 Li3 C20 116.2(5) . .
N5 Li3 C20 122.4(5) . .
C41 Li3 C20 136.7(4) . .
C10 Li3 C20 53.4(3) . .
C1 Li3 C20 68.0(3) . .
O2 Li3 Yb1 49.7(3) . .
O5 Li3 Yb1 47.5(3) . .
N5 Li3 Yb1 168.6(6) . .
C41 Li3 Yb1 69.7(3) . .
C10 Li3 Yb1 86.7(3) . .
C1 Li3 Yb1 66.6(3) . .
C20 Li3 Yb1 68.9(3) . .

loop_
_geom_bond_atom_site_label_1
_geom_bond_atom_site_label_2
_geom_bond_distance
_geom_bond_site_symmetry_2
Yb1 O3 2.238(4) .
Yb1 O1 2.251(4) .
Yb1 O5 2.250(4) .
Yb1 O6 2.279(4) .
Yb1 O4 2.284(4) .
Yb1 O2 2.324(4) .
Yb1 N6 2.470(5) .
Yb1 Li3 3.044(10) .
Yb1 C60 3.147(6) .
Yb1 Li2 3.189(12) .
Yb1 C1 3.193(6) .
Yb1 Li1 3.232(11) .
O1 C1 1.332(7) .
O1 Li1 1.890(13) .
O2 C20 1.320(7) .
O2 Li3 1.857(13) .
O3 C21 1.342(7) .
O3 Li2 1.877(13) .
O4 C40 1.332(7) .
O4 Li1 1.888(12) .
O5 C41 1.333(7) .
O5 Li3 1.886(12) .
O6 C60 1.350(7) .
O6 Li2 1.880(13) .
C1 C10 1.397(8) .
C1 C2 1.424(8) .
C1 Li3 2.753(14) .
C2 C3 1.360(9) .
C3 C4 1.420(9) .
C4 C9 1.438(9) .
C4 C5 1.434(10) .
C5 C6 1.376(11) .
C6 C7 1.396(11) .
C7 C8 1.368(10) .
C8 C9 1.454(9) .
C9 C10 1.440(8) .
C10 C11 1.489(8) .
C10 Li3 2.734(13) .
C11 C20 1.399(8) .
C11 C12 1.431(8) .
C12 C17 1.422(9) .
C12 C13 1.440(9) .
C13 C14 1.372(9) .
C14 C15 1.392(10) .
C15 C16 1.351(11) .
C16 C17 1.429(10) .
C17 C18 1.407(10) .
C18 C19 1.358(10) .
C19 C20 1.446(9) .
C20 Li3 2.758(14) .
C21 C22 1.406(9) .
C21 C30 1.407(8) .
C22 C23 1.363(10) .
C23 C24 1.433(10) .
C24 C25 1.393(10) .
C24 C29 1.426(9) .
C25 C26 1.372(11) .
C26 C27 1.449(12) .
C27 C28 1.340(10) .
C28 C29 1.421(9) .
C29 C30 1.438(9) .
C30 C31 1.492(8) .
C31 C40 1.393(8) .
C31 C32 1.444(8) .
C32 C33 1.433(10) .
C32 C37 1.416(9) .
C33 C34 1.363(9) .
C34 C35 1.401(12) .
C35 C36 1.377(12) .
C36 C37 1.415(10) .
C37 C38 1.415(10) .
C38 C39 1.374(9) .
C39 C40 1.434(8) .
C41 C42 1.410(9) .
C41 C50 1.432(8) .
C41 Li3 2.704(13) .
C42 C43 1.347(10) .
C43 C44 1.403(9) .
C44 C45 1.421(9) .
C44 C49 1.431(8) .
C45 C46 1.385(10) .
C46 C47 1.378(10) .
C47 C48 1.372(9) .
C48 C49 1.415(9) .
C49 C50 1.428(8) .
C50 C51 1.509(8) .
C51 C60 1.394(9) .
C51 C52 1.431(9) .
C52 C53 1.404(9) .
C52 C57 1.421(8) .
C53 C54 1.361(9) .
C54 C55 1.382(11) .
C55 C56 1.354(11) .
C56 C57 1.395(9) .
C57 C58 1.410(9) .
C58 C59 1.375(9) .
C59 C60 1.421(8) .
N1 C65 1.319(10) .
N1 C61 1.326(10) .
N1 Li1 2.103(13) .
C61 C62 1.346(13) .
C62 C63 1.394(15) .
C63 C64 1.373(14) .
C64 C65 1.373(12) .
N2 C66 1.295(8) .
N2 C70 1.330(9) .
N2 Li1 2.073(13) .
C66 C67 1.369(10) .
C67 C68 1.335(11) .
C68 C69 1.363(10) .
C69 C70 1.347(10) .
N3 C71 1.269(10) .
N3 C75 1.345(10) .
N3 Li2 1.999(15) .
C71 C72 1.380(12) .
C72 C73 1.327(13) .
C73 C74 1.377(12) .
C74 C75 1.340(12) .
N4 C80 1.352(11) .
N4 C76 1.326(12) .
N4 Li2 2.133(15) .
C76 C77 1.307(17) .
C77 C78 1.36(2) .
C78 C79 1.41(2) .
C79 C80 1.412(18) .
N5 C85 1.328(10) .
N5 C81 1.354(11) .
N5 Li3 2.022(12) .
C81 C82 1.389(13) .
C82 C83 1.379(16) .
C83 C84 1.359(15) .
C84 C85 1.396(11) .
N6 C86 1.328(9) .
N6 C90 1.353(10) .
C86 C87 1.366(11) .
C87 C88 1.370(13) .
C88 C89 1.376(15) .
C89 C90 1.413(12) .
N7 C91 1.345(4) .
N7 C91 1.345(4) 4_675
C91 C92 1.380(4) .
C92 C93 1.383(4) .
C93 C92 1.383(4) 4_675
N8 C94 1.347(5) .
N8 C94 1.347(5) 4_675
C94 C95 1.377(5) .
C95 C96 1.388(5) .
C96 C95 1.388(5) 4_675
N9 C97 1.331(5) 4_575
N9 C97 1.331(5) .
C97 C98 1.373(5) .
C98 C99 1.373(5) .
C99 C98 1.373(5) 4_575
